data_2100055
loop_
_publ_author_name
'Richard E. Marsh'

_publ_section_title
;
 Space group <i>P</i>1: an update
;
_journal_issue 3
_journal_name_full 'Acta Crystallographica Section B'
_journal_page_first 359
_journal_page_last 359
_journal_paper_doi 10.1107/S0108768105009651
_journal_volume 61
_journal_year 2005
_chemical_formula_moiety 'C34 H25 N O2'
_chemical_formula_sum 'C34 H25 N O2'
_space_group_crystal_system triclinic
_space_group_IT_number 2
_space_group_name_Hall '-P 1'
_space_group_name_H-M_alt 'P -1'
_audit_creation_method CRYM
_cell_angle_alpha 102.10
_cell_angle_beta 110.74
_cell_angle_gamma 105.05
_cell_formula_units_Z 2
_cell_length_a 11.6830
_cell_length_b 13.9270
_cell_length_c 9.0040
_cell_volume 1247.154
_cod_data_source_file bk0148.cif
_cod_data_source_block MEYYEU
_cod_depositor_comments
;
 Updating space group information and adding the symmetry operation list.

 Antanas Vaitkus,
 2018-06-14

  Added moiety chemical formula and Z value from Marsh (2005) paper.
  The summary chemical formula is calculated from moiety formula using
  AdHocParser
  (svn://www.crystallography.net/cod-tools/trunk/Formulae/AdHocParser.yp,
  revision 1441.)

  Andrius Merkys
  2013-11-11
;
_cod_original_sg_symbol_H-M P-1
_cod_original_formula_sum 'not given'
_cod_database_code 2100055

loop_
_space_group_symop_id
_space_group_symop_operation_xyz
1 x,y,z
2 -x,-y,-z

loop_
_atom_site_label
_atom_site_fract_x
_atom_site_fract_y
_atom_site_fract_z
_atom_site_type_symbol
N1 0.50950 -0.18185 0.29150 N
O1 0.64950 -0.05370 0.54300 O
O2 0.39150 -0.28055 0.01400 O
C1 0.63500 -0.11380 0.41300 C
C2 0.74800 -0.11470 0.37150 C
C3 0.75550 -0.08325 0.23550 C
C4 0.66250 -0.04450 0.13800 C
C5 0.67250 -0.01820 0.00500 C
C6 0.77300 -0.02835 -0.04200 C
C7 0.86350 -0.06115 0.04900 C
C8 0.86050 -0.08855 0.19200 C
C9 0.95550 -0.12025 0.28900 C
C10 0.95200 -0.14765 0.42850 C
C11 1.05000 -0.18065 0.52650 C
C12 1.04250 -0.21005 0.65850 C
C13 0.93900 -0.20675 0.70100 C
C14 0.84400 -0.17505 0.61250 C
C15 0.84650 -0.14395 0.47150 C
C16 0.48600 -0.26125 0.14500 C
C17 0.57050 -0.32495 0.16600 C
C18 0.59000 -0.36455 0.29600 C
C19 0.65950 -0.43340 0.31450 C
C20 0.70750 -0.46165 0.20150 C
C21 0.68850 -0.42350 0.06450 C
C22 0.73450 -0.45470 -0.05450 C
C23 0.71650 -0.41790 -0.18650 C
C24 0.64950 -0.34770 -0.20400 C
C25 0.60200 -0.31655 -0.09250 C
C26 0.61850 -0.35420 0.04450 C
C27 0.39400 -0.15835 0.29850 C
C28 0.31050 -0.24205 0.33900 C
C29 0.18200 -0.30760 0.22700 C
C30 0.11250 -0.38265 0.27650 C
C31 0.16850 -0.39145 0.43300 C
C32 0.29400 -0.32580 0.54450 C
C33 0.36400 -0.25235 0.49850 C
C34 0.11400 -0.29990 0.05700 C
H1 0.59020 -0.03750 0.16805 H
H2 0.60560 0.01110 -0.05805 H
H3 0.77465 -0.01055 -0.13945 H
H4 0.93690 -0.06505 0.01600 H
H5 1.03015 -0.12360 0.25535 H
H6 1.12770 -0.18000 0.50180 H
H7 1.11035 -0.23585 0.72320 H
H8 0.93560 -0.23000 0.79555 H
H9 0.77110 -0.17390 0.64695 H
H10 0.55550 -0.34415 0.37895 H
H11 0.67140 -0.46080 0.40790 H
H12 0.75545 -0.51385 0.21670 H
H13 0.78280 -0.50545 -0.04365 H
H14 0.74960 -0.44155 -0.26845 H
H15 0.64080 -0.31930 -0.29880 H
H16 0.55585 -0.26560 -0.10700 H
H17 0.34085 -0.15305 0.19065 H
H18 0.42240 -0.08935 0.38100 H
H19 0.02155 -0.43115 0.19865 H
H20 0.11835 -0.44475 0.46215 H
H21 0.33145 -0.33255 0.65680 H
H22 0.45380 -0.20470 0.57855 H
H23 0.13870 -0.23715 0.05450 H
H24 0.03210 -0.31805 0.01650 H
H25 0.12845 -0.33395 -0.01680 H
